data_2214467
loop_
_publ_author_name
'Shang Gao'
'Xiao-Jun Peng'

_publ_section_title
;
 Bis(\m-9-anthrylmethylthiolato)bis[tricarbonyliron(I)](<i>Fe{---</i>Fe})
;
_journal_coeditor_code ZL2028
_journal_issue 7
_journal_name_full 'Acta Crystallographica Section E'
_journal_page_first m1996
_journal_page_last m1996
_journal_paper_doi 10.1107/S160053680702524X
_journal_volume 63
_journal_year 2007
_chemical_formula_iupac '[Fe2 (C30 H22 S2) (C O)6]'
_chemical_formula_moiety 'C36 H22 Fe2 O6 S2'
_chemical_formula_sum 'C36 H22 Fe2 O6 S2'
_chemical_formula_weight 726.36
_chemical_name_systematic
;
Bis(\m-9-anthrylmethylthiolato)bis[tricarbonyliron(I)](Fe---Fe)
;
_space_group_IT_number 2
_symmetry_cell_setting triclinic
_symmetry_space_group_name_Hall '-P 1'
_symmetry_space_group_name_H-M 'P -1'
_cell_angle_alpha 70.218(4)
_cell_angle_beta 88.973(4)
_cell_angle_gamma 86.239(5)
_cell_formula_units_Z 4
_cell_length_a 11.471(4)
_cell_length_b 16.990(6)
_cell_length_c 17.698(6)
_cell_measurement_reflns_used 3698
_cell_measurement_temperature 273(2)
_cell_measurement_theta_max 22.66
_cell_measurement_theta_min 2.25
_cell_volume 3238.6(19)
_computing_cell_refinement 'SMART (Bruker, 1997)'
_computing_data_collection 'APEX2 (Bruker, 2005)'
_computing_data_reduction 'SAINT-Plus (Bruker, 2001)'
_computing_molecular_graphics 'SHELXTL (Bruker, 1997)'
_computing_publication_material SHELXTL
_computing_structure_refinement 'SHELXL97 (Sheldrick, 1997)'
_computing_structure_solution 'SHELXS97 (Sheldrick, 1997)'
_diffrn_ambient_temperature 273(2)
_diffrn_measured_fraction_theta_full 0.982
_diffrn_measured_fraction_theta_max 0.982
_diffrn_measurement_device_type 'Bruker APEXII CCD area-detector'
_diffrn_measurement_method '\f and \w'
_diffrn_radiation_monochromator graphite
_diffrn_radiation_source 'fine-focus sealed tube'
_diffrn_radiation_type MoK\a
_diffrn_radiation_wavelength 0.71073
_diffrn_reflns_av_R_equivalents 0.0237
_diffrn_reflns_av_sigmaI/netI 0.0552
_diffrn_reflns_limit_h_max 13
_diffrn_reflns_limit_h_min -13
_diffrn_reflns_limit_k_max 20
_diffrn_reflns_limit_k_min -12
_diffrn_reflns_limit_l_max 21
_diffrn_reflns_limit_l_min -20
_diffrn_reflns_number 16289
_diffrn_reflns_theta_full 25.00
_diffrn_reflns_theta_max 25.00
_diffrn_reflns_theta_min 1.78
_exptl_absorpt_coefficient_mu 1.070
_exptl_absorpt_correction_T_max 0.9042
_exptl_absorpt_correction_T_min 0.6450
_exptl_absorpt_correction_type multi-scan
_exptl_absorpt_process_details '(SADABS; Bruker, 1997)'
_exptl_crystal_colour red
_exptl_crystal_density_diffrn 1.490
_exptl_crystal_density_method 'not measured'
_exptl_crystal_description block
_exptl_crystal_F_000 1480
_exptl_crystal_size_max 0.45
_exptl_crystal_size_mid 0.29
_exptl_crystal_size_min 0.10
_refine_diff_density_max 0.336
_refine_diff_density_min -0.268
_refine_ls_extinction_method none
_refine_ls_goodness_of_fit_ref 1.013
_refine_ls_hydrogen_treatment constr
_refine_ls_matrix_type full
_refine_ls_number_parameters 829
_refine_ls_number_reflns 11208
_refine_ls_number_restraints 0
_refine_ls_restrained_S_all 1.013
_refine_ls_R_factor_all 0.0734
_refine_ls_R_factor_gt 0.0446
_refine_ls_shift/su_max 0.001
_refine_ls_shift/su_mean 0.000
_refine_ls_structure_factor_coef Fsqd
_refine_ls_weighting_details 'calc w = 1/[\s^2^(Fo^2^)+(0.0432P)^2^] where P=(Fo^2^+2Fc^2^)/3'
_refine_ls_weighting_scheme calc
_refine_ls_wR_factor_gt 0.0910
_refine_ls_wR_factor_ref 0.1022
_reflns_number_gt 7705
_reflns_number_total 11208
_reflns_threshold_expression I>2\s(I)
_cod_data_source_file zl2028.cif
_cod_data_source_block I
_cod_original_cell_volume 3239(2)
_cod_database_code 2214467
_cod_database_fobs_code 2214467

loop_
_symmetry_equiv_pos_as_xyz
'x, y, z'
'-x, -y, -z'

loop_
_atom_site_type_symbol
_atom_site_label
_atom_site_fract_x
_atom_site_fract_y
_atom_site_fract_z
_atom_site_U_iso_or_equiv
_atom_site_adp_type
_atom_site_calc_flag
_atom_site_refinement_flags
_atom_site_occupancy
Fe Fe1 0.56624(4) 0.30124(3) 0.08483(3) 0.04097(14) Uani d . 1
Fe Fe2 0.71838(4) 0.18116(3) 0.12968(3) 0.04349(14) Uani d . 1
Fe Fe3 0.44492(4) 0.86636(3) 0.44222(3) 0.04723(15) Uani d . 1
Fe Fe4 0.37153(4) 0.73358(3) 0.53846(3) 0.04643(15) Uani d . 1
S S1 0.56929(7) 0.18750(6) 0.04441(5) 0.0410(2) Uani d . 1
S S2 0.74699(7) 0.30516(5) 0.03247(5) 0.0403(2) Uani d . 1
S S3 0.30760(8) 0.79305(6) 0.41106(5) 0.0460(2) Uani d . 1
S S4 0.31290(7) 0.86388(6) 0.53965(5) 0.0462(2) Uani d . 1
C C1 0.4843(3) 0.3829(2) 0.0091(2) 0.0516(9) Uani d . 1
C C2 0.4504(3) 0.2546(3) 0.1509(2) 0.0532(10) Uani d . 1
C C3 0.6040(3) 0.3621(2) 0.1453(2) 0.0500(9) Uani d . 1
C C4 0.6514(3) 0.0976(3) 0.2038(2) 0.0655(12) Uani d . 1
C C5 0.7848(3) 0.2103(3) 0.2062(2) 0.0554(10) Uani d . 1
C C6 0.8363(3) 0.1186(2) 0.1049(2) 0.0500(9) Uani d . 1
C C7 0.8453(3) 0.3749(2) 0.0567(2) 0.0482(9) Uani d . 1
H H7A 0.8024 0.4266 0.0551 0.058 Uiso calc R 1
H H7B 0.8775 0.3480 0.1103 0.058 Uiso calc R 1
C C8 0.9419(3) 0.3934(2) -0.0040(2) 0.0434(8) Uani d . 1
C C9 1.0409(3) 0.3361(2) 0.0082(2) 0.0459(9) Uani d . 1
C C10 1.0527(3) 0.2596(3) 0.0741(2) 0.0570(10) Uani d . 1
H H10A 0.9937 0.2469 0.1122 0.068 Uiso calc R 1
C C11 1.1469(3) 0.2045(3) 0.0833(3) 0.0733(13) Uani d . 1
H H11A 1.1513 0.1549 0.1270 0.088 Uiso calc R 1
C C12 1.2373(4) 0.2223(3) 0.0271(3) 0.0802(14) Uani d . 1
H H12A 1.3005 0.1835 0.0328 0.096 Uiso calc R 1
C C13 1.2341(3) 0.2946(3) -0.0350(3) 0.0713(13) Uani d . 1
H H13A 1.2965 0.3064 -0.0704 0.086 Uiso calc R 1
C C14 1.1358(3) 0.3534(3) -0.0471(2) 0.0547(10) Uani d . 1
C C15 1.1282(4) 0.4271(3) -0.1120(2) 0.0666(12) Uani d . 1
H H15A 1.1909 0.4396 -0.1472 0.080 Uiso calc R 1
C C16 1.0316(4) 0.4830(3) -0.1266(2) 0.0631(12) Uani d . 1
C C17 1.0251(5) 0.5572(3) -0.1945(3) 0.0905(16) Uani d . 1
H H17A 1.0878 0.5692 -0.2297 0.109 Uiso calc R 1
C C18 0.9300(7) 0.6107(4) -0.2091(3) 0.112(2) Uani d . 1
H H18A 0.9283 0.6595 -0.2537 0.134 Uiso calc R 1
C C19 0.8336(6) 0.5938(3) -0.1581(4) 0.1052(19) Uani d . 1
H H19A 0.7680 0.6311 -0.1696 0.126 Uiso calc R 1
C C20 0.8342(4) 0.5229(3) -0.0913(3) 0.0755(13) Uani d . 1
H H20A 0.7690 0.5124 -0.0582 0.091 Uiso calc R 1
C C21 0.9339(3) 0.4653(2) -0.0721(2) 0.0534(10) Uani d . 1
C C22 0.6230(3) 0.2023(2) -0.05877(18) 0.0437(8) Uani d . 1
H H22A 0.6881 0.2381 -0.0699 0.052 Uiso calc R 1
H H22B 0.6513 0.1484 -0.0618 0.052 Uiso calc R 1
C C23 0.5296(3) 0.2407(2) -0.12195(19) 0.0427(8) Uani d . 1
C C24 0.5369(3) 0.3243(2) -0.1743(2) 0.0513(10) Uani d . 1
C C25 0.6283(4) 0.3762(3) -0.1727(2) 0.0687(12) Uani d . 1
H H25A 0.6865 0.3557 -0.1338 0.082 Uiso calc R 1
C C26 0.6331(5) 0.4550(3) -0.2265(3) 0.0916(16) Uani d . 1
H H26A 0.6946 0.4872 -0.2243 0.110 Uiso calc R 1
C C27 0.5455(6) 0.4879(3) -0.2854(3) 0.1047(19) Uani d . 1
H H27A 0.5494 0.5420 -0.3218 0.126 Uiso calc R 1
C C28 0.4570(5) 0.4427(3) -0.2896(3) 0.0902(16) Uani d . 1
H H28A 0.4000 0.4658 -0.3290 0.108 Uiso calc R 1
C C29 0.4474(4) 0.3593(3) -0.2350(2) 0.0618(11) Uani d . 1
C C30 0.3580(4) 0.3110(3) -0.2407(2) 0.0667(12) Uani d . 1
H H30A 0.3006 0.3345 -0.2797 0.080 Uiso calc R 1
C C31 0.3504(3) 0.2281(3) -0.1904(2) 0.0535(10) Uani d . 1
C C32 0.2575(3) 0.1790(3) -0.1969(3) 0.0699(12) Uani d . 1
H H32A 0.1998 0.2027 -0.2356 0.084 Uiso calc R 1
C C33 0.2518(4) 0.0997(3) -0.1485(3) 0.0803(14) Uani d . 1
H H33A 0.1897 0.0690 -0.1530 0.096 Uiso calc R 1
C C34 0.3397(4) 0.0625(3) -0.0907(3) 0.0731(12) Uani d . 1
H H34A 0.3364 0.0067 -0.0583 0.088 Uiso calc R 1
C C35 0.4287(3) 0.1067(2) -0.0818(2) 0.0567(10) Uani d . 1
H H35A 0.4851 0.0806 -0.0427 0.068 Uiso calc R 1
C C36 0.4394(3) 0.1921(2) -0.1301(2) 0.0459(9) Uani d . 1
C C37 0.4056(4) 0.9648(3) 0.3649(3) 0.0666(12) Uani d . 1
C C38 0.5612(4) 0.8249(3) 0.3958(2) 0.0640(11) Uani d . 1
C C39 0.5495(3) 0.8992(2) 0.4969(3) 0.0607(11) Uani d . 1
C C40 0.4635(4) 0.6573(3) 0.5143(2) 0.0688(12) Uani d . 1
C C41 0.4593(3) 0.7249(3) 0.6237(2) 0.0597(11) Uani d . 1
C C42 0.2565(4) 0.6679(3) 0.5887(2) 0.0681(12) Uani d . 1
C C43 0.1693(3) 0.9094(2) 0.4939(2) 0.0505(9) Uani d . 1
H H43A 0.1722 0.9697 0.4706 0.061 Uiso calc R 1
H H43B 0.1539 0.8882 0.4508 0.061 Uiso calc R 1
C C44 0.0708(3) 0.8894(2) 0.5531(2) 0.0483(9) Uani d . 1
C C45 0.0546(3) 0.9341(3) 0.6074(2) 0.0530(10) Uani d . 1
C C46 0.1298(4) 0.9949(3) 0.6119(2) 0.0630(11) Uani d . 1
H H46A 0.1954 1.0049 0.5792 0.076 Uiso calc R 1
C C47 0.1097(4) 1.0394(3) 0.6627(3) 0.0837(15) Uani d . 1
H H47A 0.1617 1.0786 0.6642 0.100 Uiso calc R 1
C C48 0.0123(5) 1.0268(4) 0.7123(3) 0.0991(19) Uani d . 1
H H48A -0.0017 1.0585 0.7457 0.119 Uiso calc R 1
C C49 -0.0619(4) 0.9686(4) 0.7121(3) 0.0848(17) Uani d . 1
H H49A -0.1259 0.9599 0.7463 0.102 Uiso calc R 1
C C50 -0.0444(4) 0.9199(3) 0.6604(2) 0.0681(13) Uani d . 1
C C51 -0.1196(4) 0.8617(4) 0.6573(3) 0.0841(17) Uani d . 1
H H51A -0.1828 0.8520 0.6922 0.101 Uiso calc R 1
C C52 -0.1074(3) 0.8164(3) 0.6056(3) 0.0733(14) Uani d . 1
C C53 -0.1882(5) 0.7581(4) 0.6017(4) 0.109(2) Uani d . 1
H H53A -0.2529 0.7495 0.6352 0.131 Uiso calc R 1
C C54 -0.1737(5) 0.7150(4) 0.5507(5) 0.126(3) Uani d . 1
H H54A -0.2278 0.6767 0.5505 0.151 Uiso calc R 1
C C55 -0.0771(5) 0.7267(3) 0.4970(4) 0.111(2) Uani d . 1
H H55A -0.0684 0.6968 0.4617 0.133 Uiso calc R 1
C C56 0.0019(4) 0.7823(3) 0.4984(3) 0.0812(14) Uani d . 1
H H56A 0.0649 0.7900 0.4634 0.097 Uiso calc R 1
C C57 -0.0082(3) 0.8298(3) 0.5521(2) 0.0595(11) Uani d . 1
C C58 0.3526(3) 0.7409(2) 0.3382(2) 0.0553(10) Uani d . 1
H H58A 0.4122 0.7714 0.3027 0.066 Uiso calc R 1
H H58B 0.3842 0.6842 0.3660 0.066 Uiso calc R 1
C C59 0.2460(3) 0.7397(3) 0.2910(2) 0.0621(11) Uani d . 1
C C60 0.1765(4) 0.6703(4) 0.3161(3) 0.0821(14) Uani d . 1
C C61 0.1979(5) 0.6009(4) 0.3877(4) 0.1090(19) Uani d . 1
H H61A 0.2609 0.6009 0.4201 0.131 Uiso calc R 1
C C62 0.1293(8) 0.5344(5) 0.4107(5) 0.165(3) Uani d . 1
H H62A 0.1460 0.4896 0.4576 0.199 Uiso calc R 1
C C63 0.0338(11) 0.5341(8) 0.3630(8) 0.208(6) Uani d . 1
H H63A -0.0133 0.4888 0.3795 0.250 Uiso calc R 1
C C64 0.0079(9) 0.5959(8) 0.2951(7) 0.178(5) Uani d . 1
H H64A -0.0550 0.5926 0.2641 0.214 Uiso calc R 1
C C65 0.0768(5) 0.6684(6) 0.2689(5) 0.119(2) Uani d . 1
C C66 0.0527(5) 0.7352(7) 0.2007(5) 0.139(4) Uani d . 1
H H66A -0.0088 0.7323 0.1684 0.167 Uiso calc R 1
C C67 0.1138(5) 0.8065(5) 0.1768(3) 0.109(2) Uani d . 1
C C68 0.0829(8) 0.8789(7) 0.1093(5) 0.168(5) Uani d . 1
H H68A 0.0193 0.8774 0.0781 0.201 Uiso calc R 1
C C69 0.1395(9) 0.9478(7) 0.0887(5) 0.171(6) Uani d . 1
H H69A 0.1160 0.9933 0.0439 0.205 Uiso calc R 1
C C70 0.2379(6) 0.9524(4) 0.1357(3) 0.129(3) Uani d . 1
H H70A 0.2773 1.0014 0.1220 0.155 Uiso calc R 1
C C71 0.2737(5) 0.8844(4) 0.2008(3) 0.0930(18) Uani d . 1
H H71A 0.3387 0.8874 0.2302 0.112 Uiso calc R 1
C C72 0.2140(4) 0.8105(4) 0.2239(3) 0.0746(14) Uani d . 1
O O1 0.4307(3) 0.43621(19) -0.03723(18) 0.0804(9) Uani d . 1
O O2 0.3786(2) 0.2228(2) 0.19443(17) 0.0766(9) Uani d . 1
O O3 0.6322(3) 0.39878(19) 0.18440(17) 0.0751(8) Uani d . 1
O O4 0.6111(3) 0.0426(2) 0.2508(2) 0.1122(13) Uani d . 1
O O5 0.8250(3) 0.23076(19) 0.25447(17) 0.0798(9) Uani d . 1
O O6 0.9113(2) 0.07995(19) 0.08964(17) 0.0758(9) Uani d . 1
O O7 0.3758(3) 1.0255(2) 0.3152(2) 0.1025(12) Uani d . 1
O O8 0.6386(3) 0.7966(2) 0.3698(2) 0.1035(12) Uani d . 1
O O9 0.6178(3) 0.9199(2) 0.5311(2) 0.0962(11) Uani d . 1
O O10 0.5247(3) 0.6095(2) 0.4982(2) 0.1114(13) Uani d . 1
O O11 0.5177(3) 0.7201(2) 0.67673(17) 0.0894(10) Uani d . 1
O O12 0.1870(3) 0.6244(2) 0.6217(2) 0.1164(14) Uani d . 1

loop_
_atom_site_aniso_label
_atom_site_aniso_U_11
_atom_site_aniso_U_22
_atom_site_aniso_U_33
_atom_site_aniso_U_12
_atom_site_aniso_U_13
_atom_site_aniso_U_23
Fe1 0.0363(3) 0.0441(3) 0.0424(3) 0.0005(2) 0.0025(2) -0.0152(2)
Fe2 0.0388(3) 0.0451(3) 0.0420(3) 0.0010(2) -0.0001(2) -0.0094(2)
Fe3 0.0474(3) 0.0471(3) 0.0470(3) -0.0075(3) 0.0075(2) -0.0152(3)
Fe4 0.0535(3) 0.0473(3) 0.0363(3) -0.0061(3) -0.0004(2) -0.0107(2)
S1 0.0366(4) 0.0424(5) 0.0440(5) -0.0038(4) 0.0028(4) -0.0145(4)
S2 0.0352(4) 0.0431(5) 0.0434(5) -0.0047(4) 0.0024(4) -0.0152(4)
S3 0.0519(5) 0.0518(6) 0.0368(5) -0.0036(5) -0.0003(4) -0.0183(4)
S4 0.0455(5) 0.0545(6) 0.0423(5) -0.0027(5) 0.0017(4) -0.0211(5)
C1 0.048(2) 0.047(2) 0.060(2) 0.0003(19) -0.0002(19) -0.018(2)
C2 0.047(2) 0.066(3) 0.050(2) 0.003(2) 0.0013(18) -0.025(2)
C3 0.048(2) 0.057(3) 0.049(2) 0.0027(19) 0.0053(18) -0.023(2)
C4 0.045(2) 0.073(3) 0.061(3) 0.001(2) 0.0050(19) -0.001(2)
C5 0.058(2) 0.057(3) 0.043(2) 0.002(2) -0.0007(19) -0.008(2)
C6 0.047(2) 0.043(2) 0.056(2) -0.0029(19) -0.0017(18) -0.0114(19)
C7 0.0431(19) 0.051(2) 0.057(2) -0.0094(18) 0.0038(17) -0.0249(19)
C8 0.0415(19) 0.049(2) 0.048(2) -0.0111(18) 0.0019(16) -0.0258(19)
C9 0.0408(19) 0.053(2) 0.050(2) -0.0131(18) 0.0043(16) -0.023(2)
C10 0.039(2) 0.065(3) 0.066(3) -0.008(2) 0.0034(18) -0.020(2)
C11 0.053(3) 0.072(3) 0.088(3) -0.001(2) -0.004(2) -0.019(3)
C12 0.055(3) 0.082(4) 0.113(4) 0.001(3) 0.000(3) -0.046(3)
C13 0.045(2) 0.096(4) 0.094(4) -0.018(3) 0.020(2) -0.057(3)
C14 0.049(2) 0.069(3) 0.058(2) -0.021(2) 0.0078(19) -0.034(2)
C15 0.073(3) 0.083(3) 0.054(3) -0.031(3) 0.018(2) -0.032(3)
C16 0.094(3) 0.053(3) 0.041(2) -0.035(3) -0.005(2) -0.009(2)
C17 0.135(5) 0.076(4) 0.063(3) -0.041(4) 0.001(3) -0.020(3)
C18 0.183(7) 0.070(4) 0.072(4) -0.035(5) -0.038(4) -0.004(3)
C19 0.137(5) 0.055(4) 0.121(5) 0.003(4) -0.052(4) -0.026(4)
C20 0.090(3) 0.051(3) 0.087(3) -0.002(3) -0.021(3) -0.025(3)
C21 0.066(2) 0.045(2) 0.055(2) -0.019(2) -0.005(2) -0.021(2)
C22 0.0431(19) 0.046(2) 0.046(2) -0.0005(17) 0.0029(16) -0.0215(18)
C23 0.050(2) 0.040(2) 0.042(2) 0.0026(18) 0.0051(16) -0.0192(17)
C24 0.071(3) 0.048(2) 0.038(2) 0.001(2) 0.0071(19) -0.0198(19)
C25 0.103(3) 0.056(3) 0.049(2) -0.018(3) 0.000(2) -0.018(2)
C26 0.150(5) 0.063(3) 0.066(3) -0.039(3) 0.007(3) -0.022(3)
C27 0.185(6) 0.051(3) 0.068(3) -0.017(4) -0.012(4) -0.004(3)
C28 0.145(5) 0.055(3) 0.061(3) 0.010(3) -0.018(3) -0.008(3)
C29 0.085(3) 0.051(3) 0.049(2) 0.012(2) -0.001(2) -0.019(2)
C30 0.070(3) 0.079(3) 0.053(2) 0.016(3) -0.013(2) -0.028(2)
C31 0.054(2) 0.062(3) 0.048(2) 0.006(2) -0.0054(18) -0.025(2)
C32 0.053(2) 0.095(4) 0.065(3) 0.003(3) -0.013(2) -0.032(3)
C33 0.064(3) 0.095(4) 0.089(3) -0.025(3) -0.005(3) -0.038(3)
C34 0.072(3) 0.067(3) 0.082(3) -0.018(3) -0.010(3) -0.024(3)
C35 0.055(2) 0.053(3) 0.061(2) -0.004(2) -0.0081(19) -0.019(2)
C36 0.043(2) 0.050(2) 0.045(2) 0.0072(18) -0.0023(16) -0.0192(19)
C37 0.061(3) 0.064(3) 0.070(3) -0.013(2) 0.018(2) -0.016(2)
C38 0.058(2) 0.080(3) 0.062(3) -0.010(2) 0.005(2) -0.033(2)
C39 0.052(2) 0.050(3) 0.086(3) -0.006(2) 0.008(2) -0.031(2)
C40 0.093(3) 0.059(3) 0.049(2) 0.007(3) -0.010(2) -0.014(2)
C41 0.063(3) 0.061(3) 0.049(2) -0.008(2) 0.004(2) -0.010(2)
C42 0.074(3) 0.061(3) 0.059(3) -0.017(2) -0.003(2) -0.004(2)
C43 0.051(2) 0.054(2) 0.044(2) 0.0002(19) -0.0009(17) -0.0127(18)
C44 0.041(2) 0.051(2) 0.041(2) 0.0050(18) -0.0025(16) -0.0017(18)
C45 0.050(2) 0.060(3) 0.035(2) 0.019(2) -0.0023(17) -0.0018(19)
C46 0.066(3) 0.068(3) 0.053(2) 0.011(2) 0.001(2) -0.022(2)
C47 0.085(3) 0.100(4) 0.075(3) 0.023(3) -0.011(3) -0.047(3)
C48 0.105(4) 0.126(5) 0.065(3) 0.048(4) -0.016(3) -0.041(4)
C49 0.075(3) 0.115(5) 0.049(3) 0.043(3) 0.009(2) -0.016(3)
C50 0.052(2) 0.082(3) 0.046(2) 0.021(3) 0.004(2) 0.004(2)
C51 0.052(3) 0.094(4) 0.070(3) 0.019(3) 0.014(2) 0.015(3)
C52 0.037(2) 0.069(3) 0.085(3) 0.003(2) -0.004(2) 0.012(3)
C53 0.054(3) 0.082(5) 0.150(6) -0.007(3) -0.007(3) 0.014(4)
C54 0.069(4) 0.077(5) 0.206(8) -0.022(4) -0.036(5) -0.010(5)
C55 0.078(4) 0.088(4) 0.163(6) -0.008(3) -0.029(4) -0.037(4)
C56 0.056(3) 0.073(3) 0.109(4) -0.006(3) -0.019(3) -0.022(3)
C57 0.050(2) 0.052(3) 0.065(3) 0.004(2) -0.010(2) -0.004(2)
C58 0.065(2) 0.064(3) 0.044(2) 0.008(2) -0.0052(18) -0.029(2)
C59 0.064(3) 0.090(3) 0.049(2) 0.012(3) -0.008(2) -0.047(2)
C60 0.083(3) 0.113(4) 0.080(3) -0.017(3) 0.006(3) -0.069(3)
C61 0.135(5) 0.106(5) 0.107(5) -0.039(4) 0.017(4) -0.059(4)
C62 0.217(9) 0.125(6) 0.183(8) -0.079(6) 0.042(7) -0.080(6)
C63 0.204(11) 0.249(15) 0.265(15) -0.132(11) 0.066(12) -0.190(12)
C64 0.123(6) 0.290(16) 0.219(11) -0.077(9) 0.029(8) -0.202(11)
C65 0.085(4) 0.207(8) 0.126(5) -0.029(5) 0.010(4) -0.132(6)
C66 0.070(4) 0.290(13) 0.112(6) 0.022(6) -0.024(4) -0.145(8)
C67 0.078(4) 0.197(8) 0.068(4) 0.060(4) -0.018(3) -0.079(5)
C68 0.128(7) 0.300(14) 0.066(6) 0.134(9) -0.031(5) -0.075(7)
C69 0.189(11) 0.225(12) 0.058(4) 0.150(9) 0.005(5) -0.024(6)
C70 0.190(7) 0.114(5) 0.069(4) 0.077(5) 0.026(4) -0.029(4)
C71 0.126(5) 0.096(4) 0.054(3) 0.045(4) 0.006(3) -0.032(3)
C72 0.074(3) 0.114(4) 0.046(3) 0.035(3) -0.007(2) -0.048(3)
O1 0.085(2) 0.060(2) 0.083(2) 0.0111(17) -0.0246(17) -0.0093(17)
O2 0.0613(17) 0.099(2) 0.0689(19) -0.0230(18) 0.0235(15) -0.0260(17)
O3 0.090(2) 0.082(2) 0.0690(19) -0.0119(18) 0.0029(16) -0.0458(18)
O4 0.085(2) 0.102(3) 0.103(3) -0.019(2) 0.017(2) 0.027(2)
O5 0.103(2) 0.081(2) 0.0537(18) -0.0003(19) -0.0225(17) -0.0210(17)
O6 0.0639(18) 0.077(2) 0.090(2) 0.0180(17) 0.0015(16) -0.0376(18)
O7 0.089(2) 0.076(3) 0.104(3) 0.005(2) 0.018(2) 0.017(2)
O8 0.070(2) 0.158(4) 0.109(3) 0.005(2) 0.0222(19) -0.082(3)
O9 0.073(2) 0.085(2) 0.151(3) -0.0081(19) -0.025(2) -0.064(2)
O10 0.145(3) 0.092(3) 0.093(3) 0.054(3) -0.015(2) -0.037(2)
O11 0.091(2) 0.115(3) 0.0603(19) -0.014(2) -0.0231(17) -0.0236(19)
O12 0.103(3) 0.110(3) 0.109(3) -0.058(2) 0.012(2) 0.007(2)

loop_
_atom_type_symbol
_atom_type_description
_atom_type_scat_dispersion_real
_atom_type_scat_dispersion_imag
_atom_type_scat_source
C C 0.0033 0.0016 'International Tables Vol C Tables 4.2.6.8 and 6.1.1.4'
H H 0.0000 0.0000 'International Tables Vol C Tables 4.2.6.8 and 6.1.1.4'
O O 0.0106 0.0060 'International Tables Vol C Tables 4.2.6.8 and 6.1.1.4'
S S 0.1246 0.1234 'International Tables Vol C Tables 4.2.6.8 and 6.1.1.4'
Fe Fe 0.3463 0.8444 'International Tables Vol C Tables 4.2.6.8 and 6.1.1.4'

loop_
_geom_angle_atom_site_label_1
_geom_angle_atom_site_label_2
_geom_angle_atom_site_label_3
_geom_angle
_geom_angle_publ_flag
C2 Fe1 C1 100.16(16) ?
C2 Fe1 C3 92.67(17) ?
C1 Fe1 C3 97.63(17) ?
C2 Fe1 S2 155.19(12) ?
C1 Fe1 S2 103.31(12) ?
C3 Fe1 S2 92.11(11) ?
C2 Fe1 S1 86.37(13) ?
C1 Fe1 S1 105.34(13) ?
C3 Fe1 S1 156.82(12) ?
S2 Fe1 S1 79.80(4) ?
C2 Fe1 Fe2 98.82(12) ?
C1 Fe1 Fe2 152.62(12) y
C3 Fe1 Fe2 101.02(11) ?
S2 Fe1 Fe2 56.37(3) ?
S1 Fe1 Fe2 56.43(3) ?
C4 Fe2 C5 90.72(19) ?
C4 Fe2 C6 97.14(18) ?
C5 Fe2 C6 101.29(17) ?
C4 Fe2 S2 162.42(12) ?
C5 Fe2 S2 93.68(13) ?
C6 Fe2 S2 98.66(12) ?
C4 Fe2 S1 88.73(13) ?
C5 Fe2 S1 152.53(12) ?
C6 Fe2 S1 106.03(12) ?
S2 Fe2 S1 79.55(4) ?
C4 Fe2 Fe1 106.62(13) ?
C5 Fe2 Fe1 97.68(12) ?
C6 Fe2 Fe1 149.27(12) y
S2 Fe2 Fe1 55.93(3) ?
S1 Fe2 Fe1 56.44(3) ?
C38 Fe3 C39 89.57(18) ?
C38 Fe3 C37 101.71(19) ?
C39 Fe3 C37 100.1(2) ?
C38 Fe3 S3 94.55(14) ?
C39 Fe3 S3 161.87(14) ?
C37 Fe3 S3 96.31(14) ?
C38 Fe3 S4 155.51(14) ?
C39 Fe3 S4 88.66(13) ?
C37 Fe3 S4 102.64(13) ?
S3 Fe3 S4 80.29(4) ?
C38 Fe3 Fe4 100.53(14) ?
C39 Fe3 Fe4 105.84(14) ?
C37 Fe3 Fe4 145.68(13) y
S3 Fe3 Fe4 56.05(3) ?
S4 Fe3 Fe4 56.71(3) ?
C40 Fe4 C41 91.94(19) ?
C40 Fe4 C42 98.8(2) ?
C41 Fe4 C42 99.21(18) ?
C40 Fe4 S3 92.62(13) ?
C41 Fe4 S3 155.07(13) ?
C42 Fe4 S3 104.28(13) ?
C40 Fe4 S4 156.18(15) ?
C41 Fe4 S4 85.87(14) ?
C42 Fe4 S4 104.95(15) ?
S3 Fe4 S4 80.15(4) ?
C40 Fe4 Fe3 100.89(15) ?
C41 Fe4 Fe3 98.80(13) ?
C42 Fe4 Fe3 152.71(13) y
S3 Fe4 Fe3 56.27(3) ?
S4 Fe4 Fe3 56.25(3) ?
C22 S1 Fe2 111.55(11) ?
C22 S1 Fe1 116.60(12) ?
Fe2 S1 Fe1 67.13(3) y
C7 S2 Fe1 116.02(11) ?
C7 S2 Fe2 116.99(12) ?
Fe1 S2 Fe2 67.69(3) y
C58 S3 Fe4 117.90(12) ?
C58 S3 Fe3 115.48(13) ?
Fe4 S3 Fe3 67.67(3) y
C43 S4 Fe3 109.89(11) ?
C43 S4 Fe4 117.34(13) ?
Fe3 S4 Fe4 67.04(3) y
O1 C1 Fe1 177.6(4) ?
O2 C2 Fe1 177.9(4) ?
O3 C3 Fe1 177.2(3) ?
O4 C4 Fe2 178.1(4) ?
O5 C5 Fe2 178.1(4) ?
O6 C6 Fe2 179.1(3) ?
C8 C7 S2 108.4(2) ?
C8 C7 H7A 110.0 ?
S2 C7 H7A 110.0 ?
C8 C7 H7B 110.0 ?
S2 C7 H7B 110.0 ?
H7A C7 H7B 108.4 ?
C21 C8 C9 120.3(3) ?
C21 C8 C7 120.7(3) ?
C9 C8 C7 119.0(3) ?
C8 C9 C10 123.5(3) ?
C8 C9 C14 120.2(3) ?
C10 C9 C14 116.3(3) ?
C11 C10 C9 122.4(4) ?
C11 C10 H10A 118.8 ?
C9 C10 H10A 118.8 ?
C10 C11 C12 120.0(4) ?
C10 C11 H11A 120.0 ?
C12 C11 H11A 120.0 ?
C13 C12 C11 120.9(4) ?
C13 C12 H12A 119.6 ?
C11 C12 H12A 119.6 ?
C12 C13 C14 120.6(4) ?
C12 C13 H13A 119.7 ?
C14 C13 H13A 119.7 ?
C15 C14 C13 122.0(4) ?
C15 C14 C9 118.3(4) ?
C13 C14 C9 119.8(4) ?
C16 C15 C14 122.8(4) ?
C16 C15 H15A 118.6 ?
C14 C15 H15A 118.6 ?
C15 C16 C17 121.6(5) ?
C15 C16 C21 119.5(4) ?
C17 C16 C21 118.9(5) ?
C18 C17 C16 121.3(6) ?
C18 C17 H17A 119.4 ?
C16 C17 H17A 119.4 ?
C17 C18 C19 120.6(6) ?
C17 C18 H18A 119.7 ?
C19 C18 H18A 119.7 ?
C20 C19 C18 121.0(6) ?
C20 C19 H19A 119.5 ?
C18 C19 H19A 119.5 ?
C19 C20 C21 120.5(5) ?
C19 C20 H20A 119.7 ?
C21 C20 H20A 119.7 ?
C8 C21 C20 123.6(4) ?
C8 C21 C16 118.8(4) ?
C20 C21 C16 117.6(4) ?
C23 C22 S1 112.6(2) ?
C23 C22 H22A 109.1 ?
S1 C22 H22A 109.1 ?
C23 C22 H22B 109.1 ?
S1 C22 H22B 109.1 ?
H22A C22 H22B 107.8 ?
C36 C23 C24 120.9(3) ?
C36 C23 C22 119.6(3) ?
C24 C23 C22 119.5(3) ?
C23 C24 C25 124.4(3) ?
C23 C24 C29 118.5(4) ?
C25 C24 C29 117.1(4) ?
C26 C25 C24 121.8(4) ?
C26 C25 H25A 119.1 ?
C24 C25 H25A 119.1 ?
C25 C26 C27 120.3(5) ?
C25 C26 H26A 119.9 ?
C27 C26 H26A 119.9 ?
C28 C27 C26 120.8(5) ?
C28 C27 H27A 119.6 ?
C26 C27 H27A 119.6 ?
C27 C28 C29 121.6(5) ?
C27 C28 H28A 119.2 ?
C29 C28 H28A 119.2 ?
C30 C29 C28 121.9(4) ?
C30 C29 C24 119.6(4) ?
C28 C29 C24 118.4(4) ?
C29 C30 C31 122.7(4) ?
C29 C30 H30A 118.7 ?
C31 C30 H30A 118.7 ?
C30 C31 C32 122.0(4) ?
C30 C31 C36 118.4(4) ?
C32 C31 C36 119.6(4) ?
C33 C32 C31 121.2(4) ?
C33 C32 H32A 119.4 ?
C31 C32 H32A 119.4 ?
C32 C33 C34 120.1(4) ?
C32 C33 H33A 120.0 ?
C34 C33 H33A 120.0 ?
C35 C34 C33 120.8(4) ?
C35 C34 H34A 119.6 ?
C33 C34 H34A 119.6 ?
C34 C35 C36 122.3(4) ?
C34 C35 H35A 118.8 ?
C36 C35 H35A 118.8 ?
C23 C36 C35 124.2(3) ?
C23 C36 C31 120.0(3) ?
C35 C36 C31 115.9(3) ?
O7 C37 Fe3 176.6(4) ?
O8 C38 Fe3 176.4(4) ?
O9 C39 Fe3 178.8(4) ?
O10 C40 Fe4 178.3(5) ?
O11 C41 Fe4 178.1(4) ?
O12 C42 Fe4 177.6(4) ?
C44 C43 S4 112.9(2) ?
C44 C43 H43A 109.0 ?
S4 C43 H43A 109.0 ?
C44 C43 H43B 109.0 ?
S4 C43 H43B 109.0 ?
H43A C43 H43B 107.8 ?
C57 C44 C45 120.1(3) ?
C57 C44 C43 120.5(4) ?
C45 C44 C43 119.3(3) ?
C46 C45 C44 123.5(3) ?
C46 C45 C50 116.6(4) ?
C44 C45 C50 119.9(4) ?
C47 C46 C45 122.3(4) ?
C47 C46 H46A 118.9 ?
C45 C46 H46A 118.9 ?
C46 C47 C48 120.7(5) ?
C46 C47 H47A 119.6 ?
C48 C47 H47A 119.6 ?
C49 C48 C47 120.0(5) ?
C49 C48 H48A 120.0 ?
C47 C48 H48A 120.0 ?
C48 C49 C50 121.5(5) ?
C48 C49 H49A 119.3 ?
C50 C49 H49A 119.3 ?
C51 C50 C49 122.9(5) ?
C51 C50 C45 118.2(5) ?
C49 C50 C45 118.9(5) ?
C50 C51 C52 124.0(4) ?
C50 C51 H51A 118.0 ?
C52 C51 H51A 118.0 ?
C51 C52 C53 123.2(5) ?
C51 C52 C57 118.4(4) ?
C53 C52 C57 118.4(5) ?
C54 C53 C52 121.7(6) ?
C54 C53 H53A 119.2 ?
C52 C53 H53A 119.2 ?
C53 C54 C55 121.5(6) ?
C53 C54 H54A 119.3 ?
C55 C54 H54A 119.3 ?
C56 C55 C54 118.7(6) ?
C56 C55 H55A 120.6 ?
C54 C55 H55A 120.6 ?
C55 C56 C57 122.4(5) ?
C55 C56 H56A 118.8 ?
C57 C56 H56A 118.8 ?
C44 C57 C56 123.4(4) ?
C44 C57 C52 119.4(4) ?
C56 C57 C52 117.2(4) ?
C59 C58 S3 107.1(2) ?
C59 C58 H58A 110.3 ?
S3 C58 H58A 110.3 ?
C59 C58 H58B 110.3 ?
S3 C58 H58B 110.3 ?
H58A C58 H58B 108.5 ?
C60 C59 C72 121.0(4) ?
C60 C59 C58 120.1(4) ?
C72 C59 C58 118.9(4) ?
C59 C60 C61 123.4(5) ?
C59 C60 C65 119.6(6) ?
C61 C60 C65 116.9(6) ?
C62 C61 C60 122.3(7) ?
C62 C61 H61A 118.9 ?
C60 C61 H61A 118.9 ?
C61 C62 C63 119.4(9) ?
C61 C62 H62A 120.3 ?
C63 C62 H62A 120.3 ?
C64 C63 C62 122.3(13) ?
C64 C63 H63A 118.8 ?
C62 C63 H63A 118.8 ?
C63 C64 C65 120.3(11) ?
C63 C64 H64A 119.8 ?
C65 C64 H64A 119.8 ?
C66 C65 C60 118.2(7) ?
C66 C65 C64 123.1(8) ?
C60 C65 C64 118.7(8) ?
C65 C66 C67 124.0(7) ?
C65 C66 H66A 118.0 ?
C67 C66 H66A 118.0 ?
C66 C67 C68 124.0(8) ?
C66 C67 C72 118.9(6) ?
C68 C67 C72 117.0(8) ?
C69 C68 C67 123.5(11) ?
C69 C68 H68A 118.2 ?
C67 C68 H68A 118.2 ?
C68 C69 C70 119.7(10) ?
C68 C69 H69A 120.2 ?
C70 C69 H69A 120.2 ?
C71 C70 C69 119.9(8) ?
C71 C70 H70A 120.1 ?
C69 C70 H70A 120.1 ?
C70 C71 C72 121.2(6) ?
C70 C71 H71A 119.4 ?
C72 C71 H71A 119.4 ?
C71 C72 C59 123.3(4) ?
C71 C72 C67 118.7(6) ?
C59 C72 C67 118.0(6) ?

loop_
_geom_bond_atom_site_label_1
_geom_bond_atom_site_label_2
_geom_bond_distance
_geom_bond_publ_flag
Fe1 C2 1.794(4) y
Fe1 C1 1.795(4) y
Fe1 C3 1.796(4) y
Fe1 S2 2.2517(11) y
Fe1 S1 2.2745(12) y
Fe1 Fe2 2.5148(9) y
Fe2 C4 1.781(4) y
Fe2 C5 1.788(4) y
Fe2 C6 1.805(4) y
Fe2 S2 2.2634(11) y
Fe2 S1 2.2743(11) y
Fe3 C38 1.783(4) y
Fe3 C39 1.784(4) y
Fe3 C37 1.802(5) y
Fe3 S3 2.2560(12) y
Fe3 S4 2.2659(11) y
Fe3 Fe4 2.5092(9) y
Fe4 C40 1.777(5) y
Fe4 C41 1.788(4) y
Fe4 C42 1.804(4) y
Fe4 S3 2.2502(12) y
Fe4 S4 2.2780(13) y
S1 C22 1.857(3) ?
S2 C7 1.843(3) ?
S3 C58 1.845(3) ?
S4 C43 1.850(3) ?
C1 O1 1.145(4) ?
C2 O2 1.148(4) ?
C3 O3 1.140(4) ?
C4 O4 1.138(5) ?
C5 O5 1.141(4) ?
C6 O6 1.132(4) ?
C7 C8 1.502(4) ?
C7 H7A 0.9700 ?
C7 H7B 0.9700 ?
C8 C21 1.395(5) ?
C8 C9 1.416(5) ?
C9 C10 1.422(5) ?
C9 C14 1.429(5) ?
C10 C11 1.357(5) ?
C10 H10A 0.9300 ?
C11 C12 1.400(6) ?
C11 H11A 0.9300 ?
C12 C13 1.341(6) ?
C12 H12A 0.9300 ?
C13 C14 1.424(5) ?
C13 H13A 0.9300 ?
C14 C15 1.382(5) ?
C15 C16 1.380(6) ?
C15 H15A 0.9300 ?
C16 C17 1.416(6) ?
C16 C21 1.445(5) ?
C17 C18 1.343(7) ?
C17 H17A 0.9300 ?
C18 C19 1.397(8) ?
C18 H18A 0.9300 ?
C19 C20 1.373(6) ?
C19 H19A 0.9300 ?
C20 C21 1.422(5) ?
C20 H20A 0.9300 ?
C22 C23 1.510(4) ?
C22 H22A 0.9700 ?
C22 H22B 0.9700 ?
C23 C36 1.404(5) ?
C23 C24 1.416(5) ?
C24 C25 1.421(5) ?
C24 C29 1.446(5) ?
C25 C26 1.358(6) ?
C25 H25A 0.9300 ?
C26 C27 1.407(7) ?
C26 H26A 0.9300 ?
C27 C28 1.331(7) ?
C27 H27A 0.9300 ?
C28 C29 1.428(6) ?
C28 H28A 0.9300 ?
C29 C30 1.381(6) ?
C30 C31 1.396(6) ?
C30 H30A 0.9300 ?
C31 C32 1.424(5) ?
C31 C36 1.439(5) ?
C32 C33 1.335(6) ?
C32 H32A 0.9300 ?
C33 C34 1.406(6) ?
C33 H33A 0.9300 ?
C34 C35 1.349(5) ?
C34 H34A 0.9300 ?
C35 C36 1.424(5) ?
C35 H35A 0.9300 ?
C37 O7 1.142(5) ?
C38 O8 1.145(4) ?
C39 O9 1.140(4) ?
C40 O10 1.143(5) ?
C41 O11 1.140(4) ?
C42 O12 1.136(5) ?
C43 C44 1.503(4) ?
C43 H43A 0.9700 ?
C43 H43B 0.9700 ?
C44 C57 1.406(5) ?
C44 C45 1.416(5) ?
C45 C46 1.411(5) ?
C45 C50 1.440(5) ?
C46 C47 1.365(6) ?
C46 H46A 0.9300 ?
C47 C48 1.391(6) ?
C47 H47A 0.9300 ?
C48 C49 1.347(7) ?
C48 H48A 0.9300 ?
C49 C50 1.430(6) ?
C49 H49A 0.9300 ?
C50 C51 1.370(6) ?
C51 C52 1.381(7) ?
C51 H51A 0.9300 ?
C52 C53 1.420(7) ?
C52 C57 1.446(6) ?
C53 C54 1.341(8) ?
C53 H53A 0.9300 ?
C54 C55 1.426(8) ?
C54 H54A 0.9300 ?
C55 C56 1.357(6) ?
C55 H55A 0.9300 ?
C56 C57 1.439(6) ?
C56 H56A 0.9300 ?
C58 C59 1.498(5) ?
C58 H58A 0.9700 ?
C58 H58B 0.9700 ?
C59 C60 1.407(6) ?
C59 C72 1.409(6) ?
C60 C61 1.420(7) ?
C60 C65 1.436(7) ?
C61 C62 1.362(8) ?
C61 H61A 0.9300 ?
C62 C63 1.397(12) ?
C62 H62A 0.9300 ?
C63 C64 1.324(14) ?
C63 H63A 0.9300 ?
C64 C65 1.445(12) ?
C64 H64A 0.9300 ?
C65 C66 1.367(10) ?
C66 C67 1.375(10) ?
C66 H66A 0.9300 ?
C67 C68 1.425(10) ?
C67 C72 1.451(7) ?
C68 C69 1.314(14) ?
C68 H68A 0.9300 ?
C69 C70 1.436(12) ?
C69 H69A 0.9300 ?
C70 C71 1.373(7) ?
C70 H70A 0.9300 ?
C71 C72 1.402(7) ?
C71 H71A 0.9300 ?

loop_
_geom_torsion_atom_site_label_1
_geom_torsion_atom_site_label_2
_geom_torsion_atom_site_label_3
_geom_torsion_atom_site_label_4
_geom_torsion
C2 Fe1 Fe2 C4 2.68(19)
C1 Fe1 Fe2 C4 -130.8(3)
C3 Fe1 Fe2 C4 97.17(19)
S2 Fe1 Fe2 C4 -177.68(16)
S1 Fe1 Fe2 C4 -76.96(16)
C2 Fe1 Fe2 C5 -90.39(17)
C1 Fe1 Fe2 C5 136.2(3)
C3 Fe1 Fe2 C5 4.10(17)
S2 Fe1 Fe2 C5 89.26(13)
S1 Fe1 Fe2 C5 -170.03(13)
C2 Fe1 Fe2 C6 141.8(3)
C1 Fe1 Fe2 C6 8.3(4)
C3 Fe1 Fe2 C6 -123.7(3)
S2 Fe1 Fe2 C6 -38.6(2)
S1 Fe1 Fe2 C6 62.1(2)
C2 Fe1 Fe2 S2 -179.64(12)
C1 Fe1 Fe2 S2 46.9(3)
C3 Fe1 Fe2 S2 -85.16(12)
S1 Fe1 Fe2 S2 100.72(5)
C2 Fe1 Fe2 S1 79.64(12)
C1 Fe1 Fe2 S1 -53.8(3)
C3 Fe1 Fe2 S1 174.13(12)
S2 Fe1 Fe2 S1 -100.72(5)
C38 Fe3 Fe4 C40 -2.55(19)
C39 Fe3 Fe4 C40 -95.12(19)
C37 Fe3 Fe4 C40 127.1(3)
S3 Fe3 Fe4 C40 85.84(14)
S4 Fe3 Fe4 C40 -172.69(14)
C38 Fe3 Fe4 C41 91.15(18)
C39 Fe3 Fe4 C41 -1.42(18)
C37 Fe3 Fe4 C41 -139.2(3)
S3 Fe3 Fe4 C41 179.55(13)
S4 Fe3 Fe4 C41 -78.99(13)
C38 Fe3 Fe4 C42 -138.1(3)
C39 Fe3 Fe4 C42 129.4(3)
C37 Fe3 Fe4 C42 -8.4(4)
S3 Fe3 Fe4 C42 -49.7(3)
S4 Fe3 Fe4 C42 51.8(3)
C38 Fe3 Fe4 S3 -88.40(13)
C39 Fe3 Fe4 S3 179.03(13)
C37 Fe3 Fe4 S3 41.3(3)
S4 Fe3 Fe4 S3 101.46(5)
C38 Fe3 Fe4 S4 170.14(13)
C39 Fe3 Fe4 S4 77.57(13)
C37 Fe3 Fe4 S4 -60.2(3)
S3 Fe3 Fe4 S4 -101.46(5)
C4 Fe2 S1 C22 -138.18(19)
C5 Fe2 S1 C22 132.7(3)
C6 Fe2 S1 C22 -41.11(17)
S2 Fe2 S1 C22 54.99(13)
Fe1 Fe2 S1 C22 110.85(13)
C4 Fe2 S1 Fe1 110.97(14)
C5 Fe2 S1 Fe1 21.8(3)
C6 Fe2 S1 Fe1 -151.96(12)
S2 Fe2 S1 Fe1 -55.86(4)
C2 Fe1 S1 C22 153.35(16)
C1 Fe1 S1 C22 53.80(17)
C3 Fe1 S1 C22 -118.3(3)
S2 Fe1 S1 C22 -47.33(12)
Fe2 Fe1 S1 C22 -103.56(12)
C2 Fe1 S1 Fe2 -103.09(12)
C1 Fe1 S1 Fe2 157.37(12)
C3 Fe1 S1 Fe2 -14.8(3)
S2 Fe1 S1 Fe2 56.23(4)
C2 Fe1 S2 C7 -109.4(3)
C1 Fe1 S2 C7 89.98(18)
C3 Fe1 S2 C7 -8.38(18)
S1 Fe1 S2 C7 -166.51(14)
Fe2 Fe1 S2 C7 -110.22(14)
C2 Fe1 S2 Fe2 0.8(3)
C1 Fe1 S2 Fe2 -159.81(13)
C3 Fe1 S2 Fe2 101.84(12)
S1 Fe1 S2 Fe2 -56.29(4)
C4 Fe2 S2 C7 116.2(5)
C5 Fe2 S2 C7 12.07(17)
C6 Fe2 S2 C7 -89.95(17)
S1 Fe2 S2 C7 165.22(13)
Fe1 Fe2 S2 C7 108.85(13)
C4 Fe2 S2 Fe1 7.4(5)
C5 Fe2 S2 Fe1 -96.79(12)
C6 Fe2 S2 Fe1 161.19(12)
S1 Fe2 S2 Fe1 56.36(4)
C40 Fe4 S3 C58 6.6(2)
C41 Fe4 S3 C58 106.9(3)
C42 Fe4 S3 C58 -93.1(2)
S4 Fe4 S3 C58 163.79(15)
Fe3 Fe4 S3 C58 107.99(15)
C40 Fe4 S3 Fe3 -101.35(15)
C41 Fe4 S3 Fe3 -1.1(3)
C42 Fe4 S3 Fe3 158.86(15)
S4 Fe4 S3 Fe3 55.80(4)
C38 Fe3 S3 C58 -11.74(19)
C39 Fe3 S3 C58 -114.4(4)
C37 Fe3 S3 C58 90.60(19)
S4 Fe3 S3 C58 -167.60(14)
Fe4 Fe3 S3 C58 -111.38(14)
C38 Fe3 S3 Fe4 99.64(14)
C39 Fe3 S3 Fe4 -3.0(4)
C37 Fe3 S3 Fe4 -158.02(13)
S4 Fe3 S3 Fe4 -56.22(4)
C38 Fe3 S4 C43 -136.1(3)
C39 Fe3 S4 C43 137.85(19)
C37 Fe3 S4 C43 37.8(2)
S3 Fe3 S4 C43 -56.59(14)
Fe4 Fe3 S4 C43 -112.16(14)
C38 Fe3 S4 Fe4 -24.0(3)
C39 Fe3 S4 Fe4 -109.99(13)
C37 Fe3 S4 Fe4 149.92(15)
S3 Fe3 S4 Fe4 55.57(3)
C40 Fe4 S4 C43 119.4(3)
C41 Fe4 S4 C43 -155.19(17)
C42 Fe4 S4 C43 -56.75(19)
S3 Fe4 S4 C43 45.53(13)
Fe3 Fe4 S4 C43 101.36(13)
C40 Fe4 S4 Fe3 18.0(3)
C41 Fe4 S4 Fe3 103.46(12)
C42 Fe4 S4 Fe3 -158.10(14)
S3 Fe4 S4 Fe3 -55.82(4)
C2 Fe1 C1 O1 62(8)
C3 Fe1 C1 O1 -32(8)
S2 Fe1 C1 O1 -126(8)
S1 Fe1 C1 O1 151(8)
Fe2 Fe1 C1 O1 -165(8)
C1 Fe1 C2 O2 169(10)
C3 Fe1 C2 O2 -92(10)
S2 Fe1 C2 O2 8(11)
S1 Fe1 C2 O2 64(10)
Fe2 Fe1 C2 O2 9(10)
C2 Fe1 C3 O3 113(7)
C1 Fe1 C3 O3 -146(7)
S2 Fe1 C3 O3 -43(7)
S1 Fe1 C3 O3 26(8)
Fe2 Fe1 C3 O3 13(8)
C5 Fe2 C4 O4 -98(14)
C6 Fe2 C4 O4 3(14)
S2 Fe2 C4 O4 157(13)
S1 Fe2 C4 O4 109(14)
Fe1 Fe2 C4 O4 163(14)
C4 Fe2 C5 O5 -108(11)
C6 Fe2 C5 O5 155(11)
S2 Fe2 C5 O5 55(11)
S1 Fe2 C5 O5 -19(12)
Fe1 Fe2 C5 O5 -1(11)
C4 Fe2 C6 O6 -12E1(3)
C5 Fe2 C6 O6 -3E1(3)
S2 Fe2 C6 O6 7E1(3)
S1 Fe2 C6 O6 15E1(3)
Fe1 Fe2 C6 O6 10E1(3)
Fe1 S2 C7 C8 -160.2(2)
Fe2 S2 C7 C8 122.8(2)
S2 C7 C8 C21 94.4(3)
S2 C7 C8 C9 -84.5(3)
C21 C8 C9 C10 -176.9(3)
C7 C8 C9 C10 2.1(5)
C21 C8 C9 C14 3.1(5)
C7 C8 C9 C14 -178.0(3)
C8 C9 C10 C11 178.1(4)
C14 C9 C10 C11 -1.8(5)
C9 C10 C11 C12 0.4(6)
C10 C11 C12 C13 2.0(7)
C11 C12 C13 C14 -2.8(7)
C12 C13 C14 C15 -177.9(4)
C12 C13 C14 C9 1.3(6)
C8 C9 C14 C15 0.3(5)
C10 C9 C14 C15 -179.8(3)
C8 C9 C14 C13 -179.0(3)
C10 C9 C14 C13 1.0(5)
C13 C14 C15 C16 177.1(4)
C9 C14 C15 C16 -2.1(6)
C14 C15 C16 C17 -178.5(4)
C14 C15 C16 C21 0.7(6)
C15 C16 C17 C18 178.9(4)
C21 C16 C17 C18 -0.3(7)
C16 C17 C18 C19 -1.1(8)
C17 C18 C19 C20 1.0(9)
C18 C19 C20 C21 0.5(7)
C9 C8 C21 C20 175.7(3)
C7 C8 C21 C20 -3.2(5)
C9 C8 C21 C16 -4.5(5)
C7 C8 C21 C16 176.6(3)
C19 C20 C21 C8 178.0(4)
C19 C20 C21 C16 -1.8(6)
C15 C16 C21 C8 2.7(5)
C17 C16 C21 C8 -178.1(3)
C15 C16 C21 C20 -177.5(3)
C17 C16 C21 C20 1.7(5)
Fe2 S1 C22 C23 -156.9(2)
Fe1 S1 C22 C23 -82.5(3)
S1 C22 C23 C36 -73.4(4)
S1 C22 C23 C24 109.1(3)
C36 C23 C24 C25 -176.8(3)
C22 C23 C24 C25 0.7(5)
C36 C23 C24 C29 1.7(5)
C22 C23 C24 C29 179.2(3)
C23 C24 C25 C26 177.5(4)
C29 C24 C25 C26 -1.0(6)
C24 C25 C26 C27 0.8(7)
C25 C26 C27 C28 -0.2(8)
C26 C27 C28 C29 -0.1(8)
C27 C28 C29 C30 -177.7(5)
C27 C28 C29 C24 -0.1(7)
C23 C24 C29 C30 -0.2(5)
C25 C24 C29 C30 178.3(4)
C23 C24 C29 C28 -177.9(3)
C25 C24 C29 C28 0.7(5)
C28 C29 C30 C31 176.9(4)
C24 C29 C30 C31 -0.7(6)
C29 C30 C31 C32 179.9(4)
C29 C30 C31 C36 0.1(6)
C30 C31 C32 C33 179.6(4)
C36 C31 C32 C33 -0.6(6)
C31 C32 C33 C34 -1.2(7)
C32 C33 C34 C35 1.9(7)
C33 C34 C35 C36 -0.6(7)
C24 C23 C36 C35 177.6(3)
C22 C23 C36 C35 0.1(5)
C24 C23 C36 C31 -2.2(5)
C22 C23 C36 C31 -179.7(3)
C34 C35 C36 C23 179.0(4)
C34 C35 C36 C31 -1.1(6)
C30 C31 C36 C23 1.3(5)
C32 C31 C36 C23 -178.4(3)
C30 C31 C36 C35 -178.5(3)
C32 C31 C36 C35 1.7(5)
C38 Fe3 C37 O7 107(7)
C39 Fe3 C37 O7 -161(7)
S3 Fe3 C37 O7 11(7)
S4 Fe3 C37 O7 -70(7)
Fe4 Fe3 C37 O7 -22(7)
C39 Fe3 C38 O8 44(7)
C37 Fe3 C38 O8 144(7)
S3 Fe3 C38 O8 -118(7)
S4 Fe3 C38 O8 -42(7)
Fe4 Fe3 C38 O8 -62(7)
C38 Fe3 C39 O9 1E1(2)
C37 Fe3 C39 O9 -9E1(2)
S3 Fe3 C39 O9 12E1(2)
S4 Fe3 C39 O9 17E1(10)
Fe4 Fe3 C39 O9 11E1(2)
C41 Fe4 C40 O10 -71(13)
C42 Fe4 C40 O10 -17E1(10)
S3 Fe4 C40 O10 84(13)
S4 Fe4 C40 O10 13(14)
Fe3 Fe4 C40 O10 28(13)
C40 Fe4 C41 O11 63(12)
C42 Fe4 C41 O11 162(12)
S3 Fe4 C41 O11 -37(13)
S4 Fe4 C41 O11 -93(12)
Fe3 Fe4 C41 O11 -38(12)
C40 Fe4 C42 O12 44(11)
C41 Fe4 C42 O12 -49(11)
S3 Fe4 C42 O12 139(11)
S4 Fe4 C42 O12 -138(11)
Fe3 Fe4 C42 O12 18E1(10)
Fe3 S4 C43 C44 164.5(2)
Fe4 S4 C43 C44 90.8(3)
S4 C43 C44 C57 -105.8(3)
S4 C43 C44 C45 77.4(4)
C57 C44 C45 C46 -179.9(3)
C43 C44 C45 C46 -3.1(5)
C57 C44 C45 C50 -1.3(5)
C43 C44 C45 C50 175.5(3)
C44 C45 C46 C47 177.5(4)
C50 C45 C46 C47 -1.2(6)
C45 C46 C47 C48 -0.4(7)
C46 C47 C48 C49 1.7(7)
C47 C48 C49 C50 -1.3(7)
C48 C49 C50 C51 -178.4(4)
C48 C49 C50 C45 -0.3(6)
C46 C45 C50 C51 179.7(3)
C44 C45 C50 C51 1.0(5)
C46 C45 C50 C49 1.5(5)
C44 C45 C50 C49 -177.2(3)
C49 C50 C51 C52 177.1(4)
C45 C50 C51 C52 -1.0(6)
C50 C51 C52 C53 -178.1(4)
C50 C51 C52 C57 1.2(6)
C51 C52 C53 C54 -179.9(5)
C57 C52 C53 C54 0.8(8)
C52 C53 C54 C55 -1.0(10)
C53 C54 C55 C56 0.6(9)
C54 C55 C56 C57 0.0(7)
C45 C44 C57 C56 179.5(3)
C43 C44 C57 C56 2.7(5)
C45 C44 C57 C52 1.5(5)
C43 C44 C57 C52 -175.2(3)
C55 C56 C57 C44 -178.2(4)
C55 C56 C57 C52 -0.2(6)
C51 C52 C57 C44 -1.4(6)
C53 C52 C57 C44 177.9(4)
C51 C52 C57 C56 -179.5(4)
C53 C52 C57 C56 -0.2(6)
Fe4 S3 C58 C59 134.7(3)
Fe3 S3 C58 C59 -148.2(3)
S3 C58 C59 C60 -92.3(4)
S3 C58 C59 C72 84.7(4)
C72 C59 C60 C61 -173.5(4)
C58 C59 C60 C61 3.4(7)
C72 C59 C60 C65 5.2(6)
C58 C59 C60 C65 -177.8(4)
C59 C60 C61 C62 -179.9(5)
C65 C60 C61 C62 1.3(8)
C60 C61 C62 C63 -0.6(12)
C61 C62 C63 C64 1.0(18)
C62 C63 C64 C65 -2(2)
C59 C60 C65 C66 -0.3(8)
C61 C60 C65 C66 178.6(5)
C59 C60 C65 C64 178.9(6)
C61 C60 C65 C64 -2.2(8)
C63 C64 C65 C66 -178.2(11)
C63 C64 C65 C60 2.7(15)
C60 C65 C66 C67 -4.1(10)
C64 C65 C66 C67 176.8(7)
C65 C66 C67 C68 -174.6(6)
C65 C66 C67 C72 3.3(9)
C66 C67 C68 C69 177.5(9)
C72 C67 C68 C69 -0.5(12)
C67 C68 C69 C70 -0.2(16)
C68 C69 C70 C71 1.3(13)
C69 C70 C71 C72 -1.6(8)
C70 C71 C72 C59 -178.8(4)
C70 C71 C72 C67 0.9(6)
C60 C59 C72 C71 173.7(4)
C58 C59 C72 C71 -3.3(6)
C60 C59 C72 C67 -6.0(6)
C58 C59 C72 C67 177.0(3)
C66 C67 C72 C71 -177.9(5)
C68 C67 C72 C71 0.2(7)
C66 C67 C72 C59 1.8(7)
C68 C67 C72 C59 179.8(5)
